data_4037949
loop_
_publ_author_name
'Kramer, Philipp'
'Ha Aczkiewicz, Miro'
'Sun, Yu'
'Kelm, Harald'
'Manolikakes, Georg'

_publ_section_title
;
 Iron(III)-Mediated Oxy-Sulfonylation of Enamides with Sodium and Lithium
 Sulfinates.
;
_journal_name_full 'The Journal of organic chemistry'
_journal_paper_doi 10.1021/acs.joc.9b03299
_journal_year 2020
_chemical_formula_sum 'C17 H17 N O3 S'
_chemical_formula_weight 315.37
_space_group_crystal_system orthorhombic
_space_group_IT_number 61
_space_group_name_Hall '-P 2ac 2ab'
_space_group_name_H-M_alt 'P b c a'
_atom_sites_solution_hydrogens geom
_atom_sites_solution_primary direct
_atom_sites_solution_secondary difmap
_audit_creation_method SHELXL-2018/1
_audit_update_record
;
2019-10-23 deposited with the CCDC.	2019-10-25 downloaded from the CCDC.
;
_cell_angle_alpha 90
_cell_angle_beta 90
_cell_angle_gamma 90
_cell_formula_units_Z 8
_cell_length_a 10.7452(1)
_cell_length_b 8.6766(1)
_cell_length_c 34.0401(3)
_cell_measurement_reflns_used 13574
_cell_measurement_temperature 150(2)
_cell_measurement_theta_max 62.6930
_cell_measurement_theta_min 4.8510
_cell_volume 3173.62(5)
_computing_cell_refinement 'CrysAlisPro 1.171.38.46 (Rigaku OD, 2015)'
_computing_data_collection 'CrysAlisPro 1.171.38.46 (Rigaku OD, 2015)'
_computing_data_reduction 'CrysAlisPro 1.171.38.46 (Rigaku OD, 2015)'
_computing_structure_refinement 'SHELXL-2018/1 (Sheldrick, 2018)'
_computing_structure_solution 'SIR92 (Giacovazzo et al., 1994)'
_diffrn_ambient_temperature 150(2)
_diffrn_detector_area_resol_mean 16.1399
_diffrn_measured_fraction_theta_full 0.996
_diffrn_measured_fraction_theta_max 0.996
_diffrn_measurement_device_type 'Xcalibur, Sapphire3, Gemini ultra'
_diffrn_measurement_method '\w scans'
_diffrn_radiation_type 'Cu K\a'
_diffrn_radiation_wavelength 1.54184
_diffrn_reflns_av_R_equivalents 0.0235
_diffrn_reflns_av_unetI/netI 0.0130
_diffrn_reflns_Laue_measured_fraction_full 0.996
_diffrn_reflns_Laue_measured_fraction_max 0.996
_diffrn_reflns_limit_h_max 12
_diffrn_reflns_limit_h_min -12
_diffrn_reflns_limit_k_max 8
_diffrn_reflns_limit_k_min -9
_diffrn_reflns_limit_l_max 39
_diffrn_reflns_limit_l_min -38
_diffrn_reflns_number 21796
_diffrn_reflns_point_group_measured_fraction_full 0.996
_diffrn_reflns_point_group_measured_fraction_max 0.996
_diffrn_reflns_theta_full 62.746
_diffrn_reflns_theta_max 62.746
_diffrn_reflns_theta_min 4.867
_diffrn_source 'fine-focus sealed X-ray tube'
_exptl_absorpt_coefficient_mu 1.914
_exptl_absorpt_correction_T_max 1.00000
_exptl_absorpt_correction_T_min 0.76945
_exptl_absorpt_correction_type multi-scan
_exptl_absorpt_process_details
;
CrysAlisPro 1.171.38.46 (Rigaku Oxford Diffraction, 2015)
Empirical absorption correction using spherical harmonics,
 implemented in SCALE3 ABSPACK scaling algorithm.
;
_exptl_crystal_colour colorless
_exptl_crystal_density_diffrn 1.320
_exptl_crystal_description 'transparent needle'
_exptl_crystal_F_000 1328
_exptl_crystal_size_max 0.359
_exptl_crystal_size_mid 0.147
_exptl_crystal_size_min 0.135
_refine_diff_density_max 0.223
_refine_diff_density_min -0.371
_refine_diff_density_rms 0.038
_refine_ls_extinction_method none
_refine_ls_goodness_of_fit_ref 1.070
_refine_ls_hydrogen_treatment constr
_refine_ls_matrix_type full
_refine_ls_number_parameters 201
_refine_ls_number_reflns 2527
_refine_ls_number_restraints 0
_refine_ls_restrained_S_all 1.070
_refine_ls_R_factor_all 0.0321
_refine_ls_R_factor_gt 0.0314
_refine_ls_shift/su_max 0.001
_refine_ls_shift/su_mean 0.000
_refine_ls_structure_factor_coef Fsqd
_refine_ls_weighting_details 'w=1/[\s^2^(Fo^2^)+(0.0328P)^2^+1.7760P] where P=(Fo^2^+2Fc^2^)/3'
_refine_ls_weighting_scheme calc
_refine_ls_wR_factor_gt 0.0769
_refine_ls_wR_factor_ref 0.0775
_reflns_Friedel_coverage 0.000
_reflns_number_gt 2461
_reflns_number_total 2527
_reflns_threshold_expression 'I > 2\s(I)'
_cod_data_source_file jo9b03299_si_002.cif
_cod_data_source_block shelx
_cod_database_code 4037949
_shelx_shelxl_version_number 2018/1
_shelx_space_group_comment
;
The symmetry employed for this shelxl refinement is uniquely defined
by the following loop, which should always be used as a source of
symmetry information in preference to the above space-group names.
They are only intended as comments.
;
_shelx_estimated_absorpt_t_min 0.547
_shelx_estimated_absorpt_t_max 0.782

loop_
_space_group_symop_operation_xyz
'x, y, z'
'-x+1/2, -y, z+1/2'
'x+1/2, -y+1/2, -z'
'-x, y+1/2, -z+1/2'
'-x, -y, -z'
'x-1/2, y, -z-1/2'
'-x-1/2, y-1/2, z'
'x, -y-1/2, z-1/2'

loop_
_atom_site_label
_atom_site_type_symbol
_atom_site_fract_x
_atom_site_fract_y
_atom_site_fract_z
_atom_site_U_iso_or_equiv
_atom_site_adp_type
_atom_site_occupancy
_atom_site_site_symmetry_order
_atom_site_calc_flag
_atom_site_refinement_flags_posn
_atom_site_refinement_flags_adp
_atom_site_refinement_flags_occupancy
_atom_site_disorder_assembly
_atom_site_disorder_group
C1 C 0.18109(13) 0.22401(16) 0.66727(4) 0.0225(3) Uani 1 1 d . . . . .
C2 C 0.37671(14) 0.27094(16) 0.63517(4) 0.0238(3) Uani 1 1 d . . . . .
H2 H 0.343434 0.362316 0.623945 0.029 Uiso 1 1 calc R U . . .
C3 C 0.49660(14) 0.24080(17) 0.62951(4) 0.0249(3) Uani 1 1 d . . . . .
C4 C 0.57013(15) 0.10866(19) 0.64575(5) 0.0345(4) Uani 1 1 d . . . . .
H4A H 0.529869 0.070315 0.669659 0.052 Uiso 1 1 calc R U . . .
H4B H 0.654636 0.143385 0.651989 0.052 Uiso 1 1 calc R U . . .
H4C H 0.574001 0.025824 0.626212 0.052 Uiso 1 1 calc R U . . .
C11 C 0.10560(14) 0.11169(16) 0.69017(4) 0.0228(3) Uani 1 1 d . . . . .
C12 C -0.02282(14) 0.10963(17) 0.68465(4) 0.0267(3) Uani 1 1 d . . . . .
H12 H -0.060724 0.180214 0.666986 0.032 Uiso 1 1 calc R U . . .
C13 C -0.09497(15) 0.0044(2) 0.70500(5) 0.0345(4) Uani 1 1 d . . . . .
H13 H -0.182322 0.000843 0.700775 0.041 Uiso 1 1 calc R U . . .
C14 C -0.04010(17) -0.0959(2) 0.73150(5) 0.0395(4) Uani 1 1 d . . . . .
H14 H -0.089984 -0.168060 0.745387 0.047 Uiso 1 1 calc R U . . .
C15 C 0.08689(17) -0.0915(2) 0.73785(5) 0.0370(4) Uani 1 1 d . . . . .
H15 H 0.123893 -0.158881 0.756479 0.044 Uiso 1 1 calc R U . . .
C16 C 0.16017(15) 0.01133(17) 0.71703(4) 0.0287(3) Uani 1 1 d . . . . .
H16 H 0.247627 0.013358 0.721079 0.034 Uiso 1 1 calc R U . . .
C31 C 0.59732(14) 0.27731(18) 0.55441(4) 0.0281(3) Uani 1 1 d . . . . .
C32 C 0.51862(15) 0.3122(2) 0.52349(5) 0.0346(4) Uani 1 1 d . . . . .
H32 H 0.453609 0.385242 0.526820 0.042 Uiso 1 1 calc R U . . .
C33 C 0.53544(16) 0.2398(2) 0.48769(5) 0.0376(4) Uani 1 1 d . . . . .
H33 H 0.482902 0.265736 0.466244 0.045 Uiso 1 1 calc R U . . .
C34 C 0.62804(16) 0.12953(19) 0.48258(5) 0.0348(4) Uani 1 1 d . . . . .
C35 C 0.70361(16) 0.0942(2) 0.51435(5) 0.0382(4) Uani 1 1 d . . . . .
H35 H 0.765989 0.017445 0.511492 0.046 Uiso 1 1 calc R U . . .
C36 C 0.69029(15) 0.1683(2) 0.55021(5) 0.0353(4) Uani 1 1 d . . . . .
H36 H 0.744082 0.144602 0.571517 0.042 Uiso 1 1 calc R U . . .
C37 C 0.6447(2) 0.0497(3) 0.44368(5) 0.0508(5) Uani 1 1 d . . . . .
H37A H 0.582906 -0.032739 0.441119 0.076 Uiso 1 1 calc R U . . .
H37B H 0.728545 0.005603 0.442227 0.076 Uiso 1 1 calc R U . . .
H37C H 0.633532 0.124312 0.422348 0.076 Uiso 1 1 calc R U . . .
N1 N 0.29710(11) 0.17656(13) 0.65658(3) 0.0231(3) Uani 1 1 d . . . . .
H1N H 0.322287 0.083830 0.663388 0.028 Uiso 1 1 calc R U . . .
O1 O 0.14047(10) 0.35246(11) 0.65895(3) 0.0298(3) Uani 1 1 d . . . . .
O2 O 0.50053(13) 0.50637(13) 0.59282(4) 0.0415(3) Uani 1 1 d . . . . .
O3 O 0.69914(12) 0.39413(15) 0.61670(4) 0.0438(3) Uani 1 1 d . . . . .
S1 S 0.57773(4) 0.37322(4) 0.59977(2) 0.03087(13) Uani 1 1 d . . . . .

loop_
_atom_site_aniso_label
_atom_site_aniso_U_11
_atom_site_aniso_U_22
_atom_site_aniso_U_33
_atom_site_aniso_U_23
_atom_site_aniso_U_13
_atom_site_aniso_U_12
C1 0.0256(7) 0.0184(7) 0.0234(7) -0.0023(6) -0.0026(6) -0.0009(6)
C2 0.0306(8) 0.0174(7) 0.0236(7) 0.0009(6) -0.0008(6) -0.0028(6)
C3 0.0276(8) 0.0225(7) 0.0246(7) 0.0016(6) 0.0004(6) -0.0045(6)
C4 0.0265(8) 0.0358(9) 0.0412(9) 0.0122(7) 0.0025(7) 0.0006(7)
C11 0.0286(8) 0.0175(7) 0.0223(7) -0.0038(5) 0.0028(6) 0.0004(6)
C12 0.0295(8) 0.0256(8) 0.0250(7) -0.0015(6) 0.0029(6) 0.0025(6)
C13 0.0297(8) 0.0375(9) 0.0363(9) -0.0015(7) 0.0087(7) -0.0037(7)
C14 0.0466(10) 0.0341(9) 0.0378(9) 0.0058(7) 0.0170(8) -0.0041(8)
C15 0.0478(10) 0.0322(9) 0.0310(8) 0.0099(7) 0.0086(7) 0.0062(8)
C16 0.0327(8) 0.0274(8) 0.0261(7) 0.0006(6) 0.0023(6) 0.0043(7)
C31 0.0281(8) 0.0293(8) 0.0269(8) 0.0067(6) 0.0031(6) -0.0061(6)
C32 0.0341(8) 0.0338(9) 0.0360(9) 0.0063(7) -0.0021(7) 0.0019(7)
C33 0.0388(9) 0.0428(10) 0.0313(8) 0.0078(7) -0.0067(7) -0.0039(8)
C34 0.0359(9) 0.0386(9) 0.0298(8) 0.0046(7) 0.0064(7) -0.0096(7)
C35 0.0340(9) 0.0449(10) 0.0356(9) 0.0066(8) 0.0083(7) 0.0071(8)
C36 0.0293(8) 0.0482(10) 0.0284(8) 0.0104(7) 0.0015(7) 0.0025(8)
C37 0.0580(12) 0.0598(12) 0.0347(9) -0.0033(9) 0.0092(9) -0.0097(10)
N1 0.0251(6) 0.0156(6) 0.0286(6) 0.0029(5) 0.0011(5) 0.0008(5)
O1 0.0294(6) 0.0181(5) 0.0418(6) 0.0032(4) -0.0007(5) 0.0017(4)
O2 0.0614(8) 0.0225(6) 0.0406(7) 0.0063(5) 0.0094(6) -0.0027(5)
O3 0.0412(7) 0.0542(8) 0.0362(6) 0.0010(6) -0.0004(5) -0.0260(6)
S1 0.0357(2) 0.0277(2) 0.0292(2) 0.00330(15) 0.00263(15) -0.01021(16)

loop_
_atom_type_symbol
_atom_type_description
_atom_type_scat_dispersion_real
_atom_type_scat_dispersion_imag
_atom_type_scat_source
C C 0.0181 0.0091 'International Tables Vol C Tables 4.2.6.8 and 6.1.1.4'
H H 0.0000 0.0000 'International Tables Vol C Tables 4.2.6.8 and 6.1.1.4'
N N 0.0311 0.0180 'International Tables Vol C Tables 4.2.6.8 and 6.1.1.4'
O O 0.0492 0.0322 'International Tables Vol C Tables 4.2.6.8 and 6.1.1.4'
S S 0.3331 0.5567 'International Tables Vol C Tables 4.2.6.8 and 6.1.1.4'

loop_
_geom_angle_atom_site_label_1
_geom_angle_atom_site_label_2
_geom_angle_atom_site_label_3
_geom_angle
_geom_angle_site_symmetry_1
_geom_angle_site_symmetry_3
_geom_angle_publ_flag
O1 C1 N1 122.49(13) . . ?
O1 C1 C11 121.36(13) . . ?
N1 C1 C11 116.15(12) . . ?
C3 C2 N1 123.82(14) . . ?
C3 C2 H2 118.1 . . ?
N1 C2 H2 118.1 . . ?
C2 C3 C4 127.49(14) . . ?
C2 C3 S1 115.77(12) . . ?
C4 C3 S1 116.75(11) . . ?
C3 C4 H4A 109.5 . . ?
C3 C4 H4B 109.5 . . ?
H4A C4 H4B 109.5 . . ?
C3 C4 H4C 109.5 . . ?
H4A C4 H4C 109.5 . . ?
H4B C4 H4C 109.5 . . ?
C16 C11 C12 119.86(14) . . ?
C16 C11 C1 121.61(14) . . ?
C12 C11 C1 118.52(13) . . ?
C13 C12 C11 119.73(15) . . ?
C13 C12 H12 120.1 . . ?
C11 C12 H12 120.1 . . ?
C12 C13 C14 120.14(16) . . ?
C12 C13 H13 119.9 . . ?
C14 C13 H13 119.9 . . ?
C15 C14 C13 120.30(15) . . ?
C15 C14 H14 119.9 . . ?
C13 C14 H14 119.9 . . ?
C14 C15 C16 119.96(16) . . ?
C14 C15 H15 120.0 . . ?
C16 C15 H15 120.0 . . ?
C15 C16 C11 119.97(15) . . ?
C15 C16 H16 120.0 . . ?
C11 C16 H16 120.0 . . ?
C36 C31 C32 120.83(15) . . ?
C36 C31 S1 119.90(12) . . ?
C32 C31 S1 119.27(13) . . ?
C33 C32 C31 119.40(16) . . ?
C33 C32 H32 120.3 . . ?
C31 C32 H32 120.3 . . ?
C32 C33 C34 121.07(16) . . ?
C32 C33 H33 119.5 . . ?
C34 C33 H33 119.5 . . ?
C35 C34 C33 118.24(16) . . ?
C35 C34 C37 120.99(17) . . ?
C33 C34 C37 120.77(16) . . ?
C34 C35 C36 121.57(16) . . ?
C34 C35 H35 119.2 . . ?
C36 C35 H35 119.2 . . ?
C31 C36 C35 118.85(15) . . ?
C31 C36 H36 120.6 . . ?
C35 C36 H36 120.6 . . ?
C34 C37 H37A 109.5 . . ?
C34 C37 H37B 109.5 . . ?
H37A C37 H37B 109.5 . . ?
C34 C37 H37C 109.5 . . ?
H37A C37 H37C 109.5 . . ?
H37B C37 H37C 109.5 . . ?
C1 N1 C2 121.67(12) . . ?
C1 N1 H1N 119.2 . . ?
C2 N1 H1N 119.2 . . ?
O3 S1 O2 119.12(8) . . ?
O3 S1 C3 107.52(7) . . ?
O2 S1 C3 109.40(7) . . ?
O3 S1 C31 107.55(8) . . ?
O2 S1 C31 107.61(7) . . ?
C3 S1 C31 104.72(7) . . ?

loop_
_geom_bond_atom_site_label_1
_geom_bond_atom_site_label_2
_geom_bond_distance
_geom_bond_site_symmetry_2
_geom_bond_publ_flag
C1 O1 1.2300(18) . ?
C1 N1 1.3622(19) . ?
C1 C11 1.489(2) . ?
C2 C3 1.329(2) . ?
C2 N1 1.3903(19) . ?
C2 H2 0.9500 . ?
C3 C4 1.498(2) . ?
C3 S1 1.7620(14) . ?
C4 H4A 0.9800 . ?
C4 H4B 0.9800 . ?
C4 H4C 0.9800 . ?
C11 C16 1.392(2) . ?
C11 C12 1.393(2) . ?
C12 C13 1.384(2) . ?
C12 H12 0.9500 . ?
C13 C14 1.385(3) . ?
C13 H13 0.9500 . ?
C14 C15 1.382(3) . ?
C14 H14 0.9500 . ?
C15 C16 1.385(2) . ?
C15 H15 0.9500 . ?
C16 H16 0.9500 . ?
C31 C36 1.383(2) . ?
C31 C32 1.384(2) . ?
C31 S1 1.7668(16) . ?
C32 C33 1.383(2) . ?
C32 H32 0.9500 . ?
C33 C34 1.391(3) . ?
C33 H33 0.9500 . ?
C34 C35 1.387(2) . ?
C34 C37 1.505(2) . ?
C35 C36 1.387(2) . ?
C35 H35 0.9500 . ?
C36 H36 0.9500 . ?
C37 H37A 0.9800 . ?
C37 H37B 0.9800 . ?
C37 H37C 0.9800 . ?
N1 H1N 0.8800 . ?
O2 S1 1.4418(13) . ?
O3 S1 1.4376(13) . ?
